data_7000535
loop_
_publ_author_name
'Paital, Alok Ranjan'
'Mandal, Debashree'
'Huang, Xiaoying'
'Li, Jing'
'Arom\'i, Guillem'
'Ray, Debashis'

_publ_section_title
;
 Structure and dimensionality of coordination complexes correlated to
 piperazine conformation: from discrete [CuII2] and [CuII4] complexes
 to a \m1,3-N3&#x2212; bridged [CuII2]n chain
;
_journal_issue 8
_journal_name_full 'Dalton Transactions'
_journal_page_first 1352
_journal_paper_doi 10.1039/b814681k
_journal_year 2009
_chemical_formula_sum 'C28 H40 Cu2 N8 O10'
_chemical_formula_weight 775.76
_chemical_name_systematic
;
?
;
_space_group_IT_number 2
_symmetry_cell_setting triclinic
_symmetry_space_group_name_Hall '-P 1'
_symmetry_space_group_name_H-M 'P -1'
_atom_sites_solution_hydrogens geom
_atom_sites_solution_primary direct
_atom_sites_solution_secondary difmap
_audit_creation_method SHELXL-97
_cell_angle_alpha 102.85(4)
_cell_angle_beta 106.33(4)
_cell_angle_gamma 91.70(4)
_cell_formula_units_Z 2
_cell_length_a 8.517(2)
_cell_length_b 9.409(5)
_cell_length_c 10.910(3)
_cell_measurement_reflns_used 25
_cell_measurement_temperature 293(2)
_cell_measurement_theta_max 24.96
_cell_measurement_theta_min 2
_cell_volume 814.0(6)
_computing_data_collection CAD4
_computing_structure_refinement 'SHELXL-97 (Sheldrick, 1997)'
_computing_structure_solution 'SHELXS-97 (Sheldrick, 1990)'
_diffrn_ambient_temperature 293(2)
_diffrn_measured_fraction_theta_full 1.000
_diffrn_measured_fraction_theta_max 1.000
_diffrn_measurement_device_type CAD4
_diffrn_measurement_method /W-scan
_diffrn_radiation_monochromator graphite
_diffrn_radiation_source 'fine-focus sealed tube'
_diffrn_radiation_type MoK\a
_diffrn_radiation_wavelength 0.71073
_diffrn_reflns_av_R_equivalents 0.0000
_diffrn_reflns_av_sigmaI/netI 0.0826
_diffrn_reflns_limit_h_max 10
_diffrn_reflns_limit_h_min 0
_diffrn_reflns_limit_k_max 11
_diffrn_reflns_limit_k_min -11
_diffrn_reflns_limit_l_max 12
_diffrn_reflns_limit_l_min -12
_diffrn_reflns_number 2852
_diffrn_reflns_theta_full 24.96
_diffrn_reflns_theta_max 24.96
_diffrn_reflns_theta_min 2.00
_diffrn_standards_interval_time 60
_diffrn_standards_number 25
_exptl_absorpt_coefficient_mu 1.375
_exptl_absorpt_correction_type none
_exptl_crystal_colour green
_exptl_crystal_density_diffrn 1.583
_exptl_crystal_density_method 'not measured'
_exptl_crystal_description block
_exptl_crystal_F_000 402
_exptl_crystal_size_max 0.40
_exptl_crystal_size_mid 0.26
_exptl_crystal_size_min 0.18
_refine_diff_density_max 0.677
_refine_diff_density_min -0.403
_refine_diff_density_rms 0.087
_refine_ls_extinction_method none
_refine_ls_goodness_of_fit_ref 1.028
_refine_ls_hydrogen_treatment constr
_refine_ls_matrix_type full
_refine_ls_number_parameters 217
_refine_ls_number_reflns 2852
_refine_ls_number_restraints 0
_refine_ls_restrained_S_all 1.028
_refine_ls_R_factor_all 0.1122
_refine_ls_R_factor_gt 0.0540
_refine_ls_shift/su_max 0.000
_refine_ls_shift/su_mean 0.000
_refine_ls_structure_factor_coef Fsqd
_refine_ls_weighting_details 'calc w=1/[\s^2^(Fo^2^)+(0.0789P)^2^+0.3327P] where P=(Fo^2^+2Fc^2^)/3'
_refine_ls_weighting_scheme calc
_refine_ls_wR_factor_gt 0.1245
_refine_ls_wR_factor_ref 0.1419
_reflns_number_gt 1953
_reflns_number_total 2852
_reflns_threshold_expression >2sigma(I)
_cod_data_source_file b814681k.txt
_cod_data_source_block drdm24
_cod_depositor_comments
;
The following automatic conversions were performed:
'_symmetry_cell_setting' value 'Triclinic' changed to 'triclinic'
according to '/home/saulius/struct/CIF-dictionaries/cif_core.dic'
dictionary named 'cif_core.dic' version 2.4.1 from 2010-06-29.

Automatic conversion script
Id: cif_fix_enum 1527 2010-12-29 10:47:43Z saulius 
;
_cod_original_cell_volume 814.0(8)
_cod_original_sg_symbol_H-M P-1
_cod_database_code 7000535

loop_
_symmetry_equiv_pos_as_xyz
'x, y, z'
'-x, -y, -z'

loop_
_atom_site_label
_atom_site_type_symbol
_atom_site_fract_x
_atom_site_fract_y
_atom_site_fract_z
_atom_site_U_iso_or_equiv
_atom_site_adp_type
_atom_site_occupancy
_atom_site_symmetry_multiplicity
_atom_site_calc_flag
_atom_site_refinement_flags
_atom_site_disorder_assembly
_atom_site_disorder_group
C11 C 0.1613(7) 0.4878(5) 0.4845(4) 0.0369(13) Uani 1 1 d . . .
H11A H 0.2336 0.4890 0.4300 0.044 Uiso 1 1 calc R . .
H11B H 0.2274 0.4775 0.5698 0.044 Uiso 1 1 calc R . .
C8 C -0.1302(7) 0.1984(5) 0.2116(5) 0.0463(15) Uani 1 1 d . . .
H8A H -0.2287 0.1846 0.2373 0.056 Uiso 1 1 calc R . .
H8B H -0.1615 0.1851 0.1169 0.056 Uiso 1 1 calc R . .
C9 C -0.0434(7) 0.3504(5) 0.2798(4) 0.0439(14) Uani 1 1 d . . .
H9A H 0.0397 0.3716 0.2394 0.053 Uiso 1 1 calc R . .
H9B H -0.1220 0.4227 0.2702 0.053 Uiso 1 1 calc R . .
O4 O 0.2389(5) 0.2327(3) 0.6148(3) 0.0464(10) Uani 1 1 d . . .
O2 O 0.3704(6) 0.2612(5) 0.3593(5) 0.0866(16) Uani 1 1 d . . .
N3 N 0.3874(8) 0.2540(5) 0.2501(5) 0.0573(14) Uani 1 1 d . . .
O3 O 0.2703(7) 0.2183(7) 0.1532(5) 0.0981(18) Uani 1 1 d . . .
N4 N 0.3766(5) 0.2005(4) 0.8122(3) 0.0404(11) Uani 1 1 d . . .
C12 C 0.3237(6) 0.1576(5) 0.6842(4) 0.0386(13) Uani 1 1 d . . .
H12 H 0.3502 0.0678 0.6431 0.046 Uiso 1 1 calc R . .
C14 C 0.3462(9) 0.3447(6) 0.8801(5) 0.0611(18) Uani 1 1 d . . .
H14A H 0.3934 0.3581 0.9733 0.092 Uiso 1 1 calc R . .
H14B H 0.2299 0.3514 0.8603 0.092 Uiso 1 1 calc R . .
H14C H 0.3954 0.4192 0.8513 0.092 Uiso 1 1 calc R . .
C13 C 0.4850(8) 0.1158(6) 0.8908(5) 0.0618(18) Uani 1 1 d . . .
H13A H 0.5107 0.1641 0.9824 0.093 Uiso 1 1 calc R . .
H13B H 0.5846 0.1078 0.8661 0.093 Uiso 1 1 calc R . .
H13C H 0.4312 0.0197 0.8758 0.093 Uiso 1 1 calc R . .
O5 O 0.5197(7) 0.2919(7) 0.2394(6) 0.116(2) Uani 1 1 d . . .
Cu1 Cu 0.14123(9) 0.16461(6) 0.42223(5) 0.0399(3) Uani 1 1 d . . .
N2 N 0.0353(5) 0.3589(4) 0.4227(3) 0.0342(10) Uani 1 1 d . . .
O1 O 0.2299(5) -0.0164(3) 0.4254(3) 0.0534(11) Uani 1 1 d . . .
N1 N -0.0147(5) 0.0927(4) 0.2518(4) 0.0375(10) Uani 1 1 d . . .
C10 C -0.0850(7) 0.3658(5) 0.4978(4) 0.0393(14) Uani 1 1 d . . .
H10A H -0.0310 0.3497 0.5839 0.047 Uiso 1 1 calc R . .
H10B H -0.1722 0.2871 0.4529 0.047 Uiso 1 1 calc R . .
C7 C -0.0164(7) -0.0313(5) 0.1718(4) 0.0411(13) Uani 1 1 d . . .
H7 H -0.0936 -0.0510 0.0892 0.049 Uiso 1 1 calc R . .
C1 C 0.2106(7) -0.1272(5) 0.3236(4) 0.0406(14) Uani 1 1 d . . .
C6 C 0.0915(7) -0.1406(5) 0.2008(4) 0.0405(13) Uani 1 1 d . . .
C3 C 0.2944(8) -0.3635(5) 0.2386(6) 0.0574(17) Uani 1 1 d . . .
H3 H 0.3624 -0.4379 0.2508 0.069 Uiso 1 1 calc R . .
C5 C 0.0770(8) -0.2699(5) 0.0998(5) 0.0527(16) Uani 1 1 d . . .
H5 H -0.0024 -0.2802 0.0191 0.063 Uiso 1 1 calc R . .
C2 C 0.3139(8) -0.2421(5) 0.3399(5) 0.0488(15) Uani 1 1 d . . .
H2 H 0.3947 -0.2347 0.4193 0.059 Uiso 1 1 calc R . .
C4 C 0.1756(9) -0.3784(5) 0.1181(6) 0.0635(18) Uani 1 1 d . . .
H4 H 0.1640 -0.4620 0.0507 0.076 Uiso 1 1 calc R . .

loop_
_atom_site_aniso_label
_atom_site_aniso_U_11
_atom_site_aniso_U_22
_atom_site_aniso_U_33
_atom_site_aniso_U_23
_atom_site_aniso_U_13
_atom_site_aniso_U_12
C11 0.040(4) 0.034(2) 0.037(2) 0.0099(18) 0.011(2) 0.003(2)
C8 0.043(4) 0.054(3) 0.033(2) 0.007(2) -0.001(2) 0.015(3)
C9 0.055(4) 0.044(3) 0.030(2) 0.013(2) 0.005(2) 0.015(3)
O4 0.061(3) 0.0413(17) 0.0277(15) 0.0069(13) -0.0008(17) 0.0135(18)
O2 0.083(4) 0.113(4) 0.063(3) 0.020(3) 0.022(3) 0.009(3)
N3 0.047(4) 0.061(3) 0.059(3) 0.005(2) 0.015(3) 0.013(3)
O3 0.070(4) 0.151(5) 0.065(3) 0.029(3) 0.007(3) -0.006(4)
N4 0.044(3) 0.043(2) 0.0298(19) 0.0130(16) 0.001(2) 0.004(2)
C12 0.042(4) 0.032(2) 0.037(2) 0.0078(19) 0.005(2) 0.006(2)
C14 0.079(5) 0.059(3) 0.035(3) 0.000(2) 0.010(3) 0.005(3)
C13 0.062(5) 0.069(4) 0.051(3) 0.029(3) -0.001(3) 0.013(3)
O5 0.052(4) 0.171(6) 0.113(5) -0.001(4) 0.033(4) -0.001(4)
Cu1 0.0508(5) 0.0336(3) 0.0279(3) 0.0042(2) 0.0014(3) 0.0128(3)
N2 0.039(3) 0.0347(19) 0.0300(19) 0.0090(15) 0.0096(19) 0.0118(19)
O1 0.071(3) 0.0405(18) 0.0372(18) 0.0021(14) 0.0009(19) 0.0271(19)
N1 0.037(3) 0.037(2) 0.0339(19) 0.0039(16) 0.0067(19) 0.0067(19)
C10 0.050(4) 0.035(2) 0.035(2) 0.0115(19) 0.013(3) 0.004(2)
C7 0.042(4) 0.046(3) 0.030(2) 0.003(2) 0.008(2) -0.001(3)
C1 0.054(4) 0.033(2) 0.039(3) 0.008(2) 0.021(3) 0.003(2)
C6 0.046(4) 0.036(2) 0.037(2) 0.0022(19) 0.015(2) 0.001(2)
C3 0.074(5) 0.034(3) 0.079(4) 0.010(3) 0.048(4) 0.011(3)
C5 0.057(4) 0.044(3) 0.047(3) -0.006(2) 0.013(3) -0.006(3)
C2 0.058(4) 0.040(3) 0.057(3) 0.019(2) 0.025(3) 0.014(3)
C4 0.084(6) 0.033(3) 0.072(4) -0.011(3) 0.040(4) -0.001(3)

loop_
_atom_type_symbol
_atom_type_description
_atom_type_scat_dispersion_real
_atom_type_scat_dispersion_imag
_atom_type_scat_source
C C 0.0030 0.0020 'International Tables Vol C Tables 4.2.6.8 and 6.1.1.4'
H H 0.0000 0.0000 'International Tables Vol C Tables 4.2.6.8 and 6.1.1.4'
Cu Cu 0.3200 1.2650 'International Tables Vol C Tables 4.2.6.8 and 6.1.1.4'
N N 0.0060 0.0030 'International Tables Vol C Tables 4.2.6.8 and 6.1.1.4'
O O 0.0110 0.0060 'International Tables Vol C Tables 4.2.6.8 and 6.1.1.4'

loop_
_geom_angle_atom_site_label_1
_geom_angle_atom_site_label_2
_geom_angle_atom_site_label_3
_geom_angle
_geom_angle_site_symmetry_1
_geom_angle_site_symmetry_3
_geom_angle_publ_flag
N2 C11 C10 112.8(4) . 2_566 ?
N1 C8 C9 107.3(4) . . ?
N2 C9 C8 109.7(4) . . ?
C12 O4 Cu1 123.5(3) . . ?
O3 N3 O5 119.4(6) . . ?
O3 N3 O2 120.1(7) . . ?
O5 N3 O2 120.3(6) . . ?
C12 N4 C13 121.4(4) . . ?
C12 N4 C14 120.6(4) . . ?
C13 N4 C14 117.5(4) . . ?
O4 C12 N4 122.3(4) . . ?
O1 Cu1 N1 94.08(15) . . ?
O1 Cu1 O4 90.40(13) . . ?
N1 Cu1 O4 161.93(17) . . ?
O1 Cu1 N2 177.05(18) . . ?
N1 Cu1 N2 85.75(15) . . ?
O4 Cu1 N2 88.88(13) . . ?
C10 N2 C11 109.0(3) . . ?
C10 N2 C9 112.8(4) . . ?
C11 N2 C9 111.2(4) . . ?
C10 N2 Cu1 108.8(3) . . ?
C11 N2 Cu1 111.3(3) . . ?
C9 N2 Cu1 103.6(3) . . ?
C1 O1 Cu1 126.0(3) . . ?
C7 N1 C8 120.5(4) . . ?
C7 N1 Cu1 125.6(4) . . ?
C8 N1 Cu1 113.8(3) . . ?
N2 C10 C11 113.6(4) . 2_566 ?
N1 C7 C6 124.8(4) . . ?
O1 C1 C6 124.0(4) . . ?
O1 C1 C2 117.6(4) . . ?
C6 C1 C2 118.4(4) . . ?
C1 C6 C5 118.7(5) . . ?
C1 C6 C7 123.5(4) . . ?
C5 C6 C7 117.8(5) . . ?
C2 C3 C4 121.7(5) . . ?
C4 C5 C6 121.8(5) . . ?
C3 C2 C1 120.1(5) . . ?
C5 C4 C3 119.2(5) . . ?

loop_
_geom_bond_atom_site_label_1
_geom_bond_atom_site_label_2
_geom_bond_distance
_geom_bond_site_symmetry_2
_geom_bond_publ_flag
C11 N2 1.494(6) . ?
C11 C10 1.537(6) 2_566 ?
C8 N1 1.469(6) . ?
C8 C9 1.517(7) . ?
C9 N2 1.497(5) . ?
O4 C12 1.246(5) . ?
O4 Cu1 1.976(3) . ?
O2 N3 1.227(6) . ?
N3 O3 1.206(6) . ?
N3 O5 1.217(7) . ?
N4 C12 1.305(5) . ?
N4 C13 1.458(6) . ?
N4 C14 1.462(6) . ?
Cu1 O1 1.887(3) . ?
Cu1 N1 1.918(4) . ?
Cu1 N2 2.062(3) . ?
N2 C10 1.476(6) . ?
O1 C1 1.311(5) . ?
N1 C7 1.289(6) . ?
C10 C11 1.537(6) 2_566 ?
C7 C6 1.429(7) . ?
C1 C6 1.411(7) . ?
C1 C2 1.424(7) . ?
C6 C5 1.424(6) . ?
C3 C2 1.370(7) . ?
C3 C4 1.391(8) . ?
C5 C4 1.354(8) . ?
